data_2211512
loop_
_publ_author_name
'Bai, Guo-Yi'
'Zhang, Chen-Fang'
'Simpson, Jim'
'Ning, Hui-Sen'
'Peng, Hong-Wei'

_publ_section_title
;
 (<i>R</i>,<i>S</i>)-2,2'-(Ethane-1,2-diyldiiminio)dibutan-1-ol
 dinitrate
;
_journal_coeditor_code LH2240
_journal_issue 12
_journal_name_full 'Acta Crystallographica Section E'
_journal_page_first o5580
_journal_page_last o5581
_journal_paper_doi 10.1107/S1600536806047489
_journal_volume 62
_journal_year 2006
_chemical_formula_iupac 'C10 H26 N2 O2 2+, 2N O3 -'
_chemical_formula_moiety 'C10 H26 N2 O2 2+, 2(N O3 -)'
_chemical_formula_sum 'C10 H26 N4 O8'
_chemical_formula_weight 330.35
_chemical_name_systematic
;
(R,S)-2,2'-(Ethane-1,2-diyldiiminio)dibutan-1-ol dinitrate
;
_space_group_IT_number 15
_symmetry_cell_setting monoclinic
_symmetry_space_group_name_Hall '-C 2yc'
_symmetry_space_group_name_H-M 'C 1 2/c 1'
_atom_sites_solution_hydrogens geom
_atom_sites_solution_primary direct
_atom_sites_solution_secondary difmap
_cell_angle_alpha 90.00
_cell_angle_beta 99.03(3)
_cell_angle_gamma 90.00
_cell_formula_units_Z 4
_cell_length_a 23.350(5)
_cell_length_b 5.5367(11)
_cell_length_c 13.167(3)
_cell_measurement_reflns_used 1777
_cell_measurement_temperature 113(2)
_cell_measurement_theta_max 27.4
_cell_measurement_theta_min 2.5
_cell_volume 1681.2(6)
_computing_cell_refinement CrystalClear
_computing_data_collection 'CrystalClear (Rigaku/MSC, 2005)'
_computing_data_reduction CrystalClear
_computing_molecular_graphics 'SHELXTL (Bruker, 2001)'
_computing_publication_material SHELXTL
_computing_structure_refinement 'SHELXL97 (Sheldrick, 1997)'
_computing_structure_solution 'SHELXS97 (Sheldrick, 1997)'
_diffrn_ambient_temperature 113(2)
_diffrn_measured_fraction_theta_full 0.993
_diffrn_measured_fraction_theta_max 0.993
_diffrn_measurement_device_type 'Rigaku Saturn CCD'
_diffrn_measurement_method \w
_diffrn_radiation_monochromator confocal
_diffrn_radiation_source 'Rotating anode'
_diffrn_radiation_type MoK\a
_diffrn_radiation_wavelength 0.71073
_diffrn_reflns_av_R_equivalents 0.0551
_diffrn_reflns_av_sigmaI/netI 0.0423
_diffrn_reflns_limit_h_max 30
_diffrn_reflns_limit_h_min -30
_diffrn_reflns_limit_k_max 7
_diffrn_reflns_limit_k_min -5
_diffrn_reflns_limit_l_max 17
_diffrn_reflns_limit_l_min -17
_diffrn_reflns_number 6205
_diffrn_reflns_theta_full 27.87
_diffrn_reflns_theta_max 27.87
_diffrn_reflns_theta_min 3.13
_diffrn_standards_number 0
_exptl_absorpt_coefficient_mu 0.112
_exptl_absorpt_correction_T_max 0.9903
_exptl_absorpt_correction_T_min 0.9780
_exptl_absorpt_correction_type multi-scan
_exptl_absorpt_process_details '(Jacobson, 1998)'
_exptl_crystal_colour colorless
_exptl_crystal_density_diffrn 1.305
_exptl_crystal_density_method 'not measured'
_exptl_crystal_description block
_exptl_crystal_F_000 712
_exptl_crystal_size_max 0.20
_exptl_crystal_size_mid 0.12
_exptl_crystal_size_min 0.06
_refine_diff_density_max 0.198
_refine_diff_density_min -0.119
_refine_ls_extinction_coef 0.0105(18)
_refine_ls_extinction_expression Fc^*^=kFc[1+0.001xFc^2^\l^3^/sin(2\q)]^-1/4^
_refine_ls_extinction_method SHELXL97
_refine_ls_goodness_of_fit_ref 1.122
_refine_ls_hydrogen_treatment mixed
_refine_ls_matrix_type full
_refine_ls_number_parameters 111
_refine_ls_number_reflns 1989
_refine_ls_number_restraints 0
_refine_ls_restrained_S_all 1.122
_refine_ls_R_factor_all 0.0992
_refine_ls_R_factor_gt 0.0595
_refine_ls_shift/su_max 0.000
_refine_ls_shift/su_mean 0.000
_refine_ls_structure_factor_coef Fsqd
_refine_ls_weighting_details 'calc w=1/[\s^2^(Fo^2^)+(0.0666P)^2^+0.2435P] where P=(Fo^2^+2Fc^2^)/3'
_refine_ls_weighting_scheme calc
_refine_ls_wR_factor_gt 0.1387
_refine_ls_wR_factor_ref 0.1577
_reflns_number_gt 1321
_reflns_number_total 1989
_reflns_threshold_expression I>2\s(I)
_cod_data_source_file lh2240.cif
_cod_data_source_block I
_cod_depositor_comments
;
The following automatic conversions were performed:
'_symmetry_cell_setting' value 'Monoclinic' changed to 'monoclinic'
according to '/home/saulius/struct/CIF-dictionaries/cif_core.dic'
dictionary named 'cif_core.dic' version 2.4.1 from 2010-06-29.

Automatic conversion script
Id: cif_fix_enum 1527 2010-12-29 10:47:43Z saulius 

The following automatic conversions were performed:

'_symmetry_cell_setting' value 'Monoclinic' changed to 'monoclinic'
according to /home/saulius/struct/CIF-dictionaries/cif_core.dic
dictionary named 'cif_core.dic' version 2.4.1 from 2010-06-29.

Automatic conversion script
Id: cif_fix_values 1715 2011-07-08 13:25:40Z adriana 
;
_cod_original_sg_symbol_H-M 'C 2/c'
_cod_database_code 2211512
_cod_database_fobs_code 2211512

loop_
_symmetry_equiv_pos_as_xyz
'x, y, z'
'-x, y, -z+1/2'
'x+1/2, y+1/2, z'
'-x+1/2, y+1/2, -z+1/2'
'-x, -y, -z'
'x, -y, z-1/2'
'-x+1/2, -y+1/2, -z'
'x+1/2, -y+1/2, z-1/2'

loop_
_atom_site_type_symbol
_atom_site_label
_atom_site_fract_x
_atom_site_fract_y
_atom_site_fract_z
_atom_site_U_iso_or_equiv
_atom_site_adp_type
_atom_site_calc_flag
_atom_site_refinement_flags
_atom_site_occupancy
O O1 0.36057(8) 0.3339(3) 0.54299(12) 0.0651(5) Uani d . 1
H H1 0.3780(14) 0.398(6) 0.598(2) 0.098 Uiso d . 1
N N1 0.42306(7) 0.0246(3) 0.43492(12) 0.0390(4) Uani d . 1
H H1A 0.4287(9) -0.058(4) 0.3781(16) 0.047 Uiso d . 1
H H1B 0.4244(9) 0.186(4) 0.4194(15) 0.047 Uiso d . 1
C C1 0.26085(12) -0.0874(7) 0.3622(2) 0.0971(10) Uani d . 1
H H1C 0.2644 -0.2596 0.3689 0.146 Uiso calc R 1
H H1D 0.2357 -0.0484 0.2995 0.146 Uiso calc R 1
H H1E 0.2449 -0.0235 0.4195 0.146 Uiso calc R 1
C C2 0.32011(9) 0.0220(5) 0.36051(17) 0.0615(6) Uani d . 1
H H2A 0.3164 0.1964 0.3559 0.074 Uiso calc R 1
H H2B 0.3348 -0.0340 0.2997 0.074 Uiso calc R 1
C C3 0.36355(8) -0.0432(4) 0.45583(15) 0.0460(5) Uani d . 1
H H3 0.3623 -0.2182 0.4665 0.055 Uiso calc R 1
C C4 0.35184(10) 0.0823(4) 0.55248(16) 0.0543(6) Uani d . 1
H H4A 0.3123 0.0514 0.5628 0.065 Uiso calc R 1
H H4B 0.3778 0.0202 0.6115 0.065 Uiso calc R 1
C C5 0.47177(8) -0.0218(3) 0.51964(14) 0.0422(5) Uani d . 1
H H5A 0.4702 -0.1872 0.5433 0.051 Uiso calc R 1
H H5B 0.4689 0.0850 0.5770 0.051 Uiso calc R 1
O O2 0.44631(8) 0.5028(3) 0.38058(11) 0.0655(5) Uani d . 1
O O3 0.41830(11) 0.3639(4) 0.22846(15) 0.0988(8) Uani d . 1
O O4 0.43053(9) 0.7431(3) 0.25284(12) 0.0772(6) Uani d . 1
N N2 0.43162(8) 0.5335(3) 0.28629(14) 0.0524(5) Uani d . 1

loop_
_atom_site_aniso_label
_atom_site_aniso_U_11
_atom_site_aniso_U_22
_atom_site_aniso_U_33
_atom_site_aniso_U_12
_atom_site_aniso_U_13
_atom_site_aniso_U_23
O1 0.0824(13) 0.0561(10) 0.0562(10) 0.0136(8) 0.0085(9) -0.0059(7)
N1 0.0456(10) 0.0351(8) 0.0348(8) 0.0024(7) 0.0019(7) 0.0015(7)
C1 0.0528(17) 0.149(3) 0.085(2) -0.0169(17) -0.0032(14) -0.012(2)
C2 0.0485(13) 0.0827(17) 0.0503(13) 0.0005(12) -0.0017(10) -0.0012(12)
C3 0.0452(12) 0.0465(11) 0.0451(11) -0.0040(8) 0.0032(9) 0.0022(8)
C4 0.0522(13) 0.0648(14) 0.0459(12) -0.0033(10) 0.0077(10) 0.0049(10)
C5 0.0471(11) 0.0414(10) 0.0359(9) 0.0030(9) -0.0007(8) 0.0055(8)
O2 0.1034(14) 0.0429(9) 0.0473(9) 0.0024(8) 0.0029(8) 0.0081(7)
O3 0.153(2) 0.0690(13) 0.0728(12) -0.0255(12) 0.0111(13) -0.0226(10)
O4 0.1259(16) 0.0528(10) 0.0533(10) 0.0110(9) 0.0152(10) 0.0152(8)
N2 0.0646(12) 0.0436(10) 0.0492(11) 0.0015(8) 0.0095(9) 0.0014(8)

loop_
_atom_type_symbol
_atom_type_description
_atom_type_scat_dispersion_real
_atom_type_scat_dispersion_imag
_atom_type_scat_source
C C 0.0033 0.0016 'International Tables Vol C Tables 4.2.6.8 and 6.1.1.4'
H H 0.0000 0.0000 'International Tables Vol C Tables 4.2.6.8 and 6.1.1.4'
N N 0.0061 0.0033 'International Tables Vol C Tables 4.2.6.8 and 6.1.1.4'
O O 0.0106 0.0060 'International Tables Vol C Tables 4.2.6.8 and 6.1.1.4'

loop_
_geom_angle_atom_site_label_1
_geom_angle_atom_site_label_2
_geom_angle_atom_site_label_3
_geom_angle_site_symmetry_1
_geom_angle_site_symmetry_3
_geom_angle
C4 O1 H1 . . 113(2)
C5 N1 C3 . . 116.07(15)
C5 N1 H1A . . 109.9(13)
C3 N1 H1A . . 106.5(13)
C5 N1 H1B . . 106.7(13)
C3 N1 H1B . . 110.3(12)
H1A N1 H1B . . 107.1(18)
C2 C1 H1C . . 109.5
C2 C1 H1D . . 109.5
H1C C1 H1D . . 109.5
C2 C1 H1E . . 109.5
H1C C1 H1E . . 109.5
H1D C1 H1E . . 109.5
C1 C2 C3 . . 112.6(2)
C1 C2 H2A . . 109.1
C3 C2 H2A . . 109.1
C1 C2 H2B . . 109.1
C3 C2 H2B . . 109.1
H2A C2 H2B . . 107.8
N1 C3 C4 . . 109.46(17)
N1 C3 C2 . . 107.68(16)
C4 C3 C2 . . 113.47(18)
N1 C3 H3 . . 108.7
C4 C3 H3 . . 108.7
C2 C3 H3 . . 108.7
O1 C4 C3 . . 109.28(17)
O1 C4 H4A . . 109.8
C3 C4 H4A . . 109.8
O1 C4 H4B . . 109.8
C3 C4 H4B . . 109.8
H4A C4 H4B . . 108.3
N1 C5 C5 . 5_656 108.79(18)
N1 C5 H5A . . 109.9
C5 C5 H5A 5_656 . 109.9
N1 C5 H5B . . 109.9
C5 C5 H5B 5_656 . 109.9
H5A C5 H5B . . 108.3
O3 N2 O4 . . 120.7(2)
O3 N2 O2 . . 121.37(19)
O4 N2 O2 . . 117.94(18)

loop_
_geom_bond_atom_site_label_1
_geom_bond_atom_site_label_2
_geom_bond_site_symmetry_2
_geom_bond_distance
O1 C4 . 1.416(3)
O1 H1 . 0.86(3)
N1 C5 . 1.485(2)
N1 C3 . 1.506(3)
N1 H1A . 0.90(2)
N1 H1B . 0.92(2)
C1 C2 . 1.514(4)
C1 H1C . 0.9600
C1 H1D . 0.9600
C1 H1E . 0.9600
C2 C3 . 1.528(3)
C2 H2A . 0.9700
C2 H2B . 0.9700
C3 C4 . 1.512(3)
C3 H3 . 0.9800
C4 H4A . 0.9700
C4 H4B . 0.9700
C5 C5 5_656 1.509(4)
C5 H5A . 0.9700
C5 H5B . 0.9700
O2 N2 . 1.247(2)
O3 N2 . 1.218(2)
O4 N2 . 1.240(2)

loop_
_geom_hbond_atom_site_label_D
_geom_hbond_atom_site_label_H
_geom_hbond_atom_site_label_A
_geom_hbond_site_symmetry_A
_geom_hbond_distance_DH
_geom_hbond_distance_HA
_geom_hbond_distance_DA
_geom_hbond_angle_DHA
N1 H1B O2 . 0.92(2) 1.92(2) 2.817(2) 165.5(18)
N1 H1A O2 1_545 0.90(2) 2.47(2) 3.046(2) 122.3(16)
N1 H1A O4 1_545 0.90(2) 1.99(2) 2.888(2) 172.4(19)
O1 H1 O4 6_566 0.86(3) 2.34(3) 3.012(3) 136(3)
O1 H1 O3 6_566 0.86(3) 2.25(3) 3.090(3) 169(3)

loop_
_geom_torsion_atom_site_label_1
_geom_torsion_atom_site_label_2
_geom_torsion_atom_site_label_3
_geom_torsion_atom_site_label_4
_geom_torsion_site_symmetry_4
_geom_torsion
C5 N1 C3 C4 . 55.4(2)
C5 N1 C3 C2 . 179.18(16)
C1 C2 C3 N1 . 167.1(2)
C1 C2 C3 C4 . -71.6(3)
N1 C3 C4 O1 . 54.2(2)
C2 C3 C4 O1 . -66.1(2)
C3 N1 C5 C5 5_656 171.8(2)
